data_2207398
loop_
_publ_author_name
'Lin, Hai-Yao'
'Zhang, Xiao-Bo'
'Lu, Ping'

_publ_section_title
;
 9-(4-Ethynylphenyl)-9<i>H</i>-carbazole
;
_journal_coeditor_code WW6431
_journal_issue 11
_journal_name_full 'Acta Crystallographica Section E'
_journal_page_first o3597
_journal_page_last o3598
_journal_paper_doi 10.1107/S1600536805031181
_journal_volume 61
_journal_year 2005
_chemical_formula_iupac 'C20 H13 N'
_chemical_formula_moiety 'C20 H13 N'
_chemical_formula_sum 'C20 H13 N'
_chemical_formula_weight 267.31
_chemical_name_systematic
;
9-(4-Ethynylphenyl)-9H-carbazole
;
_space_group_IT_number 15
_symmetry_cell_setting monoclinic
_symmetry_space_group_name_Hall '-C 2yc'
_symmetry_space_group_name_H-M 'C 1 2/c 1'
_atom_sites_solution_hydrogens geom
_atom_sites_solution_primary direct
_atom_sites_solution_secondary difmap
_audit_creation_method SHELXL-97
_cell_angle_alpha 90.00
_cell_angle_beta 110.868(2)
_cell_angle_gamma 90.00
_cell_formula_units_Z 8
_cell_length_a 26.753(3)
_cell_length_b 5.7309(6)
_cell_length_c 20.185(2)
_cell_measurement_reflns_used 2387
_cell_measurement_temperature 294(2)
_cell_measurement_theta_max 50.842
_cell_measurement_theta_min 6.271
_cell_volume 2891.7(5)
_computing_cell_refinement SMART
_computing_data_collection 'SMART (Bruker, 1998)'
_computing_data_reduction 'SAINT (Bruker, 1998)'
_computing_molecular_graphics 'SHELXTL (Bruker, 1998)'
_computing_publication_material SHELXTL
_computing_structure_refinement 'SHELXL97 (Sheldrick, 1997)'
_computing_structure_solution 'SHELXS97 (Sheldrick, 1997)'
_diffrn_ambient_temperature 294(2)
_diffrn_detector_area_resol_mean 10
_diffrn_measured_fraction_theta_full 1.00
_diffrn_measured_fraction_theta_max 1.00
_diffrn_measurement_device_type 'Bruker SMART CCD area-detector'
_diffrn_measurement_method '\f and \w'
_diffrn_radiation_monochromator graphite
_diffrn_radiation_source 'fine-focus sealed tube'
_diffrn_radiation_type MoK\a
_diffrn_radiation_wavelength 0.71073
_diffrn_reflns_av_R_equivalents 0.0602
_diffrn_reflns_av_sigmaI/netI 0.0518
_diffrn_reflns_limit_h_max 32
_diffrn_reflns_limit_h_min -34
_diffrn_reflns_limit_k_max 7
_diffrn_reflns_limit_k_min -7
_diffrn_reflns_limit_l_max 20
_diffrn_reflns_limit_l_min -25
_diffrn_reflns_number 8078
_diffrn_reflns_theta_full 27.0
_diffrn_reflns_theta_max 27.00
_diffrn_reflns_theta_min 1.63
_diffrn_standards_decay_% 0
_diffrn_standards_interval_count 0
_diffrn_standards_interval_time 0
_diffrn_standards_number 0
_exptl_absorpt_coefficient_mu 0.071
_exptl_absorpt_correction_T_max 0.970
_exptl_absorpt_correction_T_min 0.729
_exptl_absorpt_correction_type multi-scan
_exptl_absorpt_process_details '(SADABS; Sheldrick, 1996)'
_exptl_crystal_colour colorless
_exptl_crystal_density_diffrn 1.228
_exptl_crystal_density_method 'not measured'
_exptl_crystal_description block
_exptl_crystal_F_000 1120
_exptl_crystal_size_max 0.537
_exptl_crystal_size_mid 0.517
_exptl_crystal_size_min 0.427
_refine_diff_density_max 0.19
_refine_diff_density_min -0.17
_refine_ls_extinction_coef 0.0108(7)
_refine_ls_extinction_expression Fc^*^=kFc[1+0.001xFc^2^\l^3^/sin(2\q)]^-1/4^
_refine_ls_extinction_method SHELXL97
_refine_ls_goodness_of_fit_ref 0.901
_refine_ls_hydrogen_treatment mixed
_refine_ls_matrix_type full
_refine_ls_number_parameters 243
_refine_ls_number_reflns 3153
_refine_ls_number_restraints 0
_refine_ls_restrained_S_all 0.901
_refine_ls_R_factor_all 0.0604
_refine_ls_R_factor_gt 0.0397
_refine_ls_shift/su_max 0.002
_refine_ls_shift/su_mean 0.000
_refine_ls_structure_factor_coef Fsqd
_refine_ls_weighting_details 'calc w = 1/[\s^2^(Fo^2^)+(0.05P)^2^] where P = (Fo^2^+2Fc^2^)/3'
_refine_ls_weighting_scheme calc
_refine_ls_wR_factor_gt 0.0919
_refine_ls_wR_factor_ref 0.0996
_reflns_number_gt 2104
_reflns_number_total 3153
_reflns_threshold_expression I>2\s(I)
_cod_data_source_file ww6431.cif
_cod_data_source_block I
_cod_original_cell_volume 2891.8(5)
_cod_original_sg_symbol_H-M 'C 2/c'
_cod_database_code 2207398
_cod_database_fobs_code 2207398

loop_
_symmetry_equiv_pos_as_xyz
'x, y, z'
'-x, y, -z+1/2'
'x+1/2, y+1/2, z'
'-x+1/2, y+1/2, -z+1/2'
'-x, -y, -z'
'x, -y, z-1/2'
'-x+1/2, -y+1/2, -z'
'x+1/2, -y+1/2, z-1/2'

loop_
_atom_site_label
_atom_site_fract_x
_atom_site_fract_y
_atom_site_fract_z
_atom_site_U_iso_or_equiv
_atom_site_adp_type
_atom_site_calc_flag
_atom_site_occupancy
_atom_site_type_symbol
N1 0.13975(4) 0.54237(18) 0.07748(5) 0.0519(3) Uani d 1 N
C1 0.18806(5) 0.4220(2) 0.10603(7) 0.0534(3) Uani d 1 C
C2 0.23516(6) 0.4468(3) 0.09284(8) 0.0706(4) Uani d 1 C
C3 0.27689(7) 0.2998(3) 0.12820(10) 0.0807(5) Uani d 1 C
C4 0.27272(7) 0.1345(3) 0.17596(9) 0.0780(5) Uani d 1 C
C5 0.22662(6) 0.1144(3) 0.19037(8) 0.0653(4) Uani d 1 C
C6 0.18374(5) 0.2594(2) 0.15549(6) 0.0518(3) Uani d 1 C
C7 0.13072(5) 0.2808(2) 0.15724(6) 0.0474(3) Uani d 1 C
C8 0.10250(6) 0.1579(2) 0.19222(7) 0.0564(4) Uani d 1 C
C9 0.04936(6) 0.2066(3) 0.17689(7) 0.0624(4) Uani d 1 C
C10 0.02367(6) 0.3764(3) 0.12753(7) 0.0595(4) Uani d 1 C
C11 0.05071(5) 0.5034(2) 0.09264(7) 0.0530(3) Uani d 1 C
C12 0.10429(5) 0.4539(2) 0.10797(6) 0.0461(3) Uani d 1 C
C13 0.12560(5) 0.6997(2) 0.01924(6) 0.0479(3) Uani d 1 C
C14 0.09826(5) 0.9024(2) 0.02056(7) 0.0518(3) Uani d 1 C
C15 0.08327(5) 1.0521(2) -0.03638(7) 0.0523(3) Uani d 1 C
C16 0.09598(5) 1.0025(2) -0.09587(6) 0.0477(3) Uani d 1 C
C17 0.12378(5) 0.7987(2) -0.09659(7) 0.0537(3) Uani d 1 C
C18 0.13823(5) 0.6474(2) -0.03983(7) 0.0539(3) Uani d 1 C
C19 0.08085(5) 1.1589(2) -0.15529(7) 0.0534(3) Uani d 1 C
C20 0.06977(6) 1.2868(3) -0.20341(8) 0.0703(4) Uani d 1 C
H2 0.2391(6) 0.562(3) 0.0597(7) 0.081(5) Uiso d 1 H
H3 0.3091(7) 0.317(3) 0.1181(7) 0.083(5) Uiso d 1 H
H4 0.3039(7) 0.033(3) 0.1986(7) 0.090(5) Uiso d 1 H
H5 0.2232(6) 0.000(2) 0.2234(7) 0.073(4) Uiso d 1 H
H8 0.1209(5) 0.035(2) 0.2257(6) 0.064(4) Uiso d 1 H
H9 0.0282(6) 0.117(2) 0.1995(7) 0.070(4) Uiso d 1 H
H10 -0.0147(6) 0.411(2) 0.1159(6) 0.067(4) Uiso d 1 H
H11 0.0310(5) 0.623(2) 0.0580(6) 0.060(4) Uiso d 1 H
H14 0.0891(5) 0.941(2) 0.0606(6) 0.056(3) Uiso d 1 H
H15 0.0635(5) 1.195(2) -0.0356(6) 0.056(3) Uiso d 1 H
H17 0.1343(5) 0.760(2) -0.1370(6) 0.058(3) Uiso d 1 H
H18 0.1575(5) 0.503(2) -0.0414(6) 0.058(3) Uiso d 1 H
H20 0.0597(7) 1.386(3) -0.2422(8) 0.098(5) Uiso d 1 H

loop_
_atom_site_aniso_label
_atom_site_aniso_U_11
_atom_site_aniso_U_22
_atom_site_aniso_U_33
_atom_site_aniso_U_12
_atom_site_aniso_U_13
_atom_site_aniso_U_23
N1 0.0458(6) 0.0569(6) 0.0520(6) -0.0038(5) 0.0160(5) 0.0085(5)
C1 0.0459(7) 0.0565(7) 0.0541(7) -0.0046(6) 0.0132(6) 0.0012(6)
C2 0.0532(9) 0.0784(10) 0.0818(11) -0.0017(8) 0.0259(8) 0.0165(9)
C3 0.0520(10) 0.0948(12) 0.0974(12) 0.0038(9) 0.0291(9) 0.0106(10)
C4 0.0603(10) 0.0800(11) 0.0871(11) 0.0141(9) 0.0184(8) 0.0102(9)
C5 0.0636(10) 0.0638(9) 0.0624(9) 0.0029(7) 0.0151(7) 0.0072(7)
C6 0.0526(8) 0.0515(7) 0.0460(7) -0.0047(6) 0.0112(6) -0.0010(6)
C7 0.0513(7) 0.0498(7) 0.0377(6) -0.0085(6) 0.0119(5) -0.0071(5)
C8 0.0684(9) 0.0583(8) 0.0431(7) -0.0082(7) 0.0206(6) -0.0005(6)
C9 0.0684(10) 0.0719(9) 0.0537(8) -0.0145(8) 0.0301(7) -0.0047(7)
C10 0.0510(9) 0.0743(9) 0.0546(8) -0.0084(7) 0.0203(7) -0.0074(7)
C11 0.0496(8) 0.0603(8) 0.0476(7) -0.0042(6) 0.0152(6) -0.0032(7)
C12 0.0480(7) 0.0491(7) 0.0399(6) -0.0084(6) 0.0140(5) -0.0059(5)
C13 0.0469(7) 0.0474(7) 0.0475(7) -0.0084(6) 0.0145(5) 0.0004(6)
C14 0.0624(8) 0.0500(7) 0.0453(7) -0.0074(6) 0.0218(6) -0.0094(6)
C15 0.0582(8) 0.0452(7) 0.0533(8) -0.0014(6) 0.0197(6) -0.0060(6)
C16 0.0476(7) 0.0471(7) 0.0467(7) -0.0063(6) 0.0145(5) -0.0024(6)
C17 0.0628(9) 0.0530(8) 0.0518(8) -0.0019(6) 0.0285(7) -0.0023(6)
C18 0.0588(8) 0.0473(7) 0.0612(8) 0.0008(6) 0.0282(7) 0.0010(6)
C19 0.0536(8) 0.0548(8) 0.0502(8) -0.0003(6) 0.0165(6) -0.0028(7)
C20 0.0816(11) 0.0681(10) 0.0570(9) 0.0096(8) 0.0195(8) 0.0109(8)

loop_
_atom_type_symbol
_atom_type_description
_atom_type_scat_dispersion_real
_atom_type_scat_dispersion_imag
_atom_type_scat_source
C C 0.0033 0.0016 'International Tables Vol C Tables 4.2.6.8 and 6.1.1.4'
H H 0.0000 0.0000 'International Tables Vol C Tables 4.2.6.8 and 6.1.1.4'
N N 0.0061 0.0033 'International Tables Vol C Tables 4.2.6.8 and 6.1.1.4'

loop_
_geom_angle_atom_site_label_1
_geom_angle_atom_site_label_2
_geom_angle_atom_site_label_3
_geom_angle
C1 N1 C12 108.25(10)
C1 N1 C13 126.11(10)
C12 N1 C13 124.89(10)
C2 C1 N1 129.96(12)
C2 C1 C6 121.14(12)
N1 C1 C6 108.89(11)
C3 C2 C1 117.57(15)
C3 C2 H2 120.3(9)
C1 C2 H2 122.1(9)
C2 C3 C4 121.85(16)
C2 C3 H3 116.7(9)
C4 C3 H3 121.4(9)
C5 C4 C3 120.50(16)
C5 C4 H4 121.9(9)
C3 C4 H4 117.6(9)
C4 C5 C6 119.10(15)
C4 C5 H5 121.2(9)
C6 C5 H5 119.7(9)
C5 C6 C1 119.79(12)
C5 C6 C7 133.10(12)
C1 C6 C7 107.10(11)
C8 C7 C12 119.25(12)
C8 C7 C6 133.39(12)
C12 C7 C6 107.16(10)
C9 C8 C7 119.19(13)
C9 C8 H8 121.9(8)
C7 C8 H8 118.9(8)
C8 C9 C10 120.87(13)
C8 C9 H9 120.6(8)
C10 C9 H9 118.5(8)
C11 C10 C9 121.33(14)
C11 C10 H10 117.4(7)
C9 C10 H10 121.2(7)
C10 C11 C12 117.81(13)
C10 C11 H11 118.7(7)
C12 C11 H11 123.4(7)
C11 C12 N1 129.72(11)
C11 C12 C7 121.53(11)
N1 C12 C7 108.60(10)
C14 C13 C18 119.57(12)
C14 C13 N1 120.35(11)
C18 C13 N1 120.06(11)
C15 C14 C13 120.59(12)
C15 C14 H14 118.7(7)
C13 C14 H14 120.7(7)
C14 C15 C16 120.45(13)
C14 C15 H15 120.6(7)
C16 C15 H15 119.0(7)
C17 C16 C15 118.58(11)
C17 C16 C19 120.64(11)
C15 C16 C19 120.77(11)
C18 C17 C16 120.91(12)
C18 C17 H17 118.2(7)
C16 C17 H17 120.9(7)
C17 C18 C13 119.89(12)
C17 C18 H18 119.9(7)
C13 C18 H18 120.2(7)
C20 C19 C16 178.43(14)
C19 C20 H20 177.8(11)

loop_
_geom_bond_atom_site_label_1
_geom_bond_atom_site_label_2
_geom_bond_distance
N1 C1 1.3957(15)
N1 C12 1.3968(14)
N1 C13 1.4215(14)
C1 C2 1.3847(18)
C1 C6 1.4001(16)
C2 C3 1.377(2)
C2 H2 0.972(14)
C3 C4 1.384(2)
C3 H3 0.960(16)
C4 C5 1.369(2)
C4 H4 0.988(16)
C5 C6 1.3881(19)
C5 H5 0.963(13)
C6 C7 1.4367(17)
C7 C8 1.3942(17)
C7 C12 1.4044(16)
C8 C9 1.3719(19)
C8 H8 0.978(13)
C9 C10 1.387(2)
C9 H9 0.988(13)
C10 C11 1.3826(18)
C10 H10 0.990(14)
C11 C12 1.3840(17)
C11 H11 0.986(13)
C13 C14 1.3780(17)
C13 C18 1.3830(17)
C14 C15 1.3748(18)
C14 H14 0.950(12)
C15 C16 1.3890(16)
C15 H15 0.980(12)
C16 C17 1.3876(17)
C16 C19 1.4352(17)
C17 C18 1.3780(17)
C17 H17 0.979(12)
C18 H18 0.982(12)
C19 C20 1.1676(19)
C20 H20 0.924(16)

loop_
_geom_torsion_atom_site_label_1
_geom_torsion_atom_site_label_2
_geom_torsion_atom_site_label_3
_geom_torsion_atom_site_label_4
_geom_torsion
C12 N1 C1 C2 -179.78(14)
C13 N1 C1 C2 9.8(2)
C12 N1 C1 C6 -0.91(13)
C13 N1 C1 C6 -171.30(10)
N1 C1 C2 C3 -178.92(14)
C6 C1 C2 C3 2.3(2)
C1 C2 C3 C4 -0.7(3)
C2 C3 C4 C5 -1.0(3)
C3 C4 C5 C6 1.1(2)
C4 C5 C6 C1 0.4(2)
C4 C5 C6 C7 178.75(14)
C2 C1 C6 C5 -2.2(2)
N1 C1 C6 C5 178.80(11)
C2 C1 C6 C7 179.07(12)
N1 C1 C6 C7 0.08(13)
C5 C6 C7 C8 -3.1(2)
C1 C6 C7 C8 175.38(13)
C5 C6 C7 C12 -177.71(14)
C1 C6 C7 C12 0.76(13)
C12 C7 C8 C9 0.97(18)
C6 C7 C8 C9 -173.13(12)
C7 C8 C9 C10 -0.3(2)
C8 C9 C10 C11 -0.6(2)
C9 C10 C11 C12 0.72(19)
C10 C11 C12 N1 175.07(11)
C10 C11 C12 C7 0.00(18)
C1 N1 C12 C11 -174.17(12)
C13 N1 C12 C11 -3.63(19)
C1 N1 C12 C7 1.39(13)
C13 N1 C12 C7 171.94(10)
C8 C7 C12 C11 -0.85(17)
C6 C7 C12 C11 174.67(11)
C8 C7 C12 N1 -176.84(10)
C6 C7 C12 N1 -1.33(12)
C1 N1 C13 C14 -139.57(13)
C12 N1 C13 C14 51.57(16)
C1 N1 C13 C18 41.84(17)
C12 N1 C13 C18 -127.02(13)
C18 C13 C14 C15 0.30(19)
N1 C13 C14 C15 -178.30(11)
C13 C14 C15 C16 -0.70(19)
C14 C15 C16 C17 0.33(18)
C14 C15 C16 C19 -179.49(12)
C15 C16 C17 C18 0.45(18)
C19 C16 C17 C18 -179.73(11)
C16 C17 C18 C13 -0.86(19)
C14 C13 C18 C17 0.48(18)
N1 C13 C18 C17 179.08(11)

loop_
_cod_related_entry_id
_cod_related_entry_database
_cod_related_entry_code
1 ChemSpider 13081801
